data_4081001
loop_
_publ_author_name
'Kumaran, Elumalai'
'How, Kai Tong Sonia'
'Ganguly, Rakesh'
'Li, Yongxin'
'Leong, Weng Kee'

_publ_section_title
;
 Synthesis and Reactivity of Cationic Iridium Aminocarbenes Derived from
 Terminal Alkynes and 2-Aminopyridines
;
_journal_issue 15
_journal_name_full Organometallics
_journal_page_first 4149
_journal_paper_doi 10.1021/om400326c
_journal_volume 32
_journal_year 2013
_chemical_formula_moiety 'C21 H29 Br Cl Ir N2'
_chemical_formula_sum 'C21 H29 Br Cl Ir N2'
_chemical_formula_weight 617.02
_chemical_name_systematic
; 
 ? 
;
_space_group_IT_number 2
_symmetry_cell_setting triclinic
_symmetry_space_group_name_Hall '-P 1'
_symmetry_space_group_name_H-M 'P -1'
_atom_sites_solution_hydrogens geom
_atom_sites_solution_primary direct
_atom_sites_solution_secondary difmap
_audit_creation_method SHELXL-97
_cell_angle_alpha 103.403(4)
_cell_angle_beta 96.291(4)
_cell_angle_gamma 104.614(4)
_cell_formula_units_Z 2
_cell_length_a 8.0767(5)
_cell_length_b 11.9633(9)
_cell_length_c 12.6252(9)
_cell_measurement_reflns_used 5142
_cell_measurement_temperature 296(2)
_cell_measurement_theta_max 24.19
_cell_measurement_theta_min 2.75
_cell_volume 1129.83(14)
_computing_cell_refinement 'Bruker SAINT'
_computing_data_collection 'Bruker APEX2'
_computing_data_reduction 'Bruker SAINT'
_computing_molecular_graphics 'Bruker SHELXTL'
_computing_publication_material 'Bruker SHELXTL'
_computing_structure_refinement 'SHELXL-97 (Sheldrick, 1997)'
_computing_structure_solution 'SHELXS-97 (Sheldrick, 1990)'
_diffrn_ambient_temperature 296(2)
_diffrn_measured_fraction_theta_full 0.998
_diffrn_measured_fraction_theta_max 0.998
_diffrn_measurement_device_type 'Bruker APEX-II CCD'
_diffrn_measurement_method '\f and \w scans'
_diffrn_radiation_monochromator graphite
_diffrn_radiation_source 'fine-focus sealed tube'
_diffrn_radiation_type MoK\a
_diffrn_radiation_wavelength 0.71073
_diffrn_reflns_av_R_equivalents 0.0538
_diffrn_reflns_av_sigmaI/netI 0.0501
_diffrn_reflns_limit_h_max 10
_diffrn_reflns_limit_h_min -10
_diffrn_reflns_limit_k_max 14
_diffrn_reflns_limit_k_min -13
_diffrn_reflns_limit_l_max 15
_diffrn_reflns_limit_l_min -15
_diffrn_reflns_number 18582
_diffrn_reflns_theta_full 26.37
_diffrn_reflns_theta_max 26.37
_diffrn_reflns_theta_min 2.13
_exptl_absorpt_coefficient_mu 7.802
_exptl_absorpt_correction_T_max 0.3044
_exptl_absorpt_correction_T_min 0.1464
_exptl_absorpt_correction_type multi-scan
_exptl_absorpt_process_details sadabs
_exptl_crystal_colour orange
_exptl_crystal_density_diffrn 1.814
_exptl_crystal_density_method 'not measured'
_exptl_crystal_description block
_exptl_crystal_F_000 596
_exptl_crystal_size_max 0.40
_exptl_crystal_size_mid 0.22
_exptl_crystal_size_min 0.20
_refine_diff_density_max 1.014
_refine_diff_density_min -1.547
_refine_diff_density_rms 0.256
_refine_ls_extinction_method none
_refine_ls_goodness_of_fit_ref 1.127
_refine_ls_hydrogen_treatment constr
_refine_ls_matrix_type full
_refine_ls_number_parameters 256
_refine_ls_number_reflns 4600
_refine_ls_number_restraints 68
_refine_ls_restrained_S_all 1.131
_refine_ls_R_factor_all 0.0500
_refine_ls_R_factor_gt 0.0358
_refine_ls_shift/su_max 0.001
_refine_ls_shift/su_mean 0.000
_refine_ls_structure_factor_coef Fsqd
_refine_ls_weighting_details 'calc w=1/[\s^2^(Fo^2^)+(0.0546P)^2^+0.7323P] where P=(Fo^2^+2Fc^2^)/3'
_refine_ls_weighting_scheme calc
_refine_ls_wR_factor_gt 0.0886
_refine_ls_wR_factor_ref 0.1075
_reflns_number_gt 3834
_reflns_number_total 4600
_reflns_threshold_expression >2sigma(I)
_cod_data_source_file om400326c_si_001.cif
_cod_data_source_block lwk236
_cod_depositor_comments
;
The following automatic conversions were performed:

'_symmetry_cell_setting' value 'Triclinic' changed to 'triclinic'
according to /home/saulius/struct/CIF-dictionaries/cif_core.dic
dictionary named 'cif_core.dic' version 2.4.2 from 2011-04-26.

Automatic conversion script
Id: cif_fix_values 1891 2012-01-12 08:04:46Z andrius 
;
_cod_original_sg_symbol_H-M P-1
_cod_database_code 4081001

loop_
_symmetry_equiv_pos_as_xyz
'x, y, z'
'-x, -y, -z'

loop_
_atom_site_label
_atom_site_type_symbol
_atom_site_fract_x
_atom_site_fract_y
_atom_site_fract_z
_atom_site_U_iso_or_equiv
_atom_site_adp_type
_atom_site_occupancy
_atom_site_symmetry_multiplicity
_atom_site_calc_flag
_atom_site_refinement_flags
_atom_site_disorder_assembly
_atom_site_disorder_group
Ir1 Ir 0.30815(3) 0.68701(2) 0.76263(2) 0.03778(12) Uani 1 1 d . A .
Cl1 Cl 0.0004(3) 0.6230(2) 0.70199(17) 0.0600(6) Uani 1 1 d . . .
N1 N 0.2493(8) 0.7384(6) 0.9179(5) 0.0426(14) Uani 1 1 d . . .
N2 N 0.2501(13) 0.9136(7) 0.8658(7) 0.078(3) Uani 1 1 d . A .
C1 C 0.5569(9) 0.6511(7) 0.7950(6) 0.0414(17) Uani 1 1 d . . .
C2 C 0.5510(9) 0.6999(7) 0.7011(6) 0.0423(17) Uani 1 1 d . . .
C3 C 0.4095(9) 0.6190(7) 0.6167(6) 0.0420(17) Uani 1 1 d . . .
C4 C 0.3395(9) 0.5156(7) 0.6574(6) 0.0431(17) Uani 1 1 d . . .
C5 C 0.4294(9) 0.5353(6) 0.7648(6) 0.0395(16) Uani 1 1 d . . .
C6 C 0.6909(11) 0.7049(9) 0.8994(7) 0.067(2) Uani 1 1 d . . .
H6A H 0.6400 0.6864 0.9608 0.100 Uiso 1 1 calc R . .
H6B H 0.7306 0.7903 0.9120 0.100 Uiso 1 1 calc R . .
H6C H 0.7874 0.6722 0.8921 0.100 Uiso 1 1 calc R . .
C7 C 0.6878(11) 0.8071(8) 0.6890(8) 0.063(2) Uani 1 1 d . . .
H7A H 0.6492 0.8284 0.6238 0.095 Uiso 1 1 calc R . .
H7B H 0.7948 0.7871 0.6829 0.095 Uiso 1 1 calc R . .
H7C H 0.7060 0.8737 0.7528 0.095 Uiso 1 1 calc R . .
C8 C 0.3600(11) 0.6264(8) 0.5004(6) 0.056(2) Uani 1 1 d . . .
H8A H 0.4028 0.7078 0.4972 0.084 Uiso 1 1 calc R . .
H8B H 0.2356 0.6000 0.4791 0.084 Uiso 1 1 calc R . .
H8C H 0.4099 0.5760 0.4507 0.084 Uiso 1 1 calc R . .
C9 C 0.1928(10) 0.4055(7) 0.5934(7) 0.055(2) Uani 1 1 d . . .
H9A H 0.2390 0.3505 0.5460 0.083 Uiso 1 1 calc R . .
H9B H 0.1099 0.4290 0.5494 0.083 Uiso 1 1 calc R . .
H9C H 0.1366 0.3675 0.6443 0.083 Uiso 1 1 calc R . .
C10 C 0.4023(11) 0.4479(8) 0.8339(7) 0.058(2) Uani 1 1 d . . .
H10A H 0.2800 0.4117 0.8279 0.087 Uiso 1 1 calc R . .
H10B H 0.4525 0.4892 0.9098 0.087 Uiso 1 1 calc R . .
H10C H 0.4571 0.3867 0.8081 0.087 Uiso 1 1 calc R . .
Br1 Br 0.12379(12) 0.60805(10) 1.18012(8) 0.0708(3) Uani 1 1 d . . .
C11 C 0.2149(9) 0.6686(7) 0.9880(5) 0.0417(17) Uani 1 1 d . . .
H11 H 0.2246 0.5909 0.9688 0.050 Uiso 1 1 calc R . .
C12 C 0.1660(10) 0.7105(8) 1.0870(6) 0.052(2) Uani 1 1 d . . .
C13 C 0.1427(13) 0.8239(10) 1.1143(7) 0.074(3) Uani 1 1 d . . .
H13 H 0.1086 0.8529 1.1808 0.089 Uiso 1 1 calc R . .
C14 C 0.1709(15) 0.8919(10) 1.0417(8) 0.083(3) Uani 1 1 d . . .
H14 H 0.1529 0.9674 1.0578 0.099 Uiso 1 1 calc R . .
C15 C 0.2262(12) 0.8497(8) 0.9438(7) 0.061(2) Uani 1 1 d . . .
C16 C 0.2880(14) 0.8527(8) 0.7749(8) 0.069(3) Uani 1 1 d D . .
C17 C 0.260(2) 0.8896(14) 0.6656(12) 0.060(4) Uani 0.615(10) 1 d PD A 1
H17A H 0.3405 0.8645 0.6206 0.072 Uiso 0.615(10) 1 calc PR A 1
H17B H 0.1434 0.8439 0.6261 0.072 Uiso 0.615(10) 1 calc PR A 1
C18 C 0.2797(18) 1.0233(13) 0.6723(12) 0.053(3) Uani 0.615(10) 1 d PD A 1
C19 C 0.277(2) 1.0354(15) 0.5538(11) 0.066(4) Uani 0.615(10) 1 d PDU A 1
H19A H 0.1757 0.9774 0.5061 0.098 Uiso 0.615(10) 1 calc PR A 1
H19B H 0.3794 1.0218 0.5285 0.098 Uiso 0.615(10) 1 calc PR A 1
H19C H 0.2724 1.1147 0.5527 0.098 Uiso 0.615(10) 1 calc PR A 1
C20 C 0.102(2) 1.030(3) 0.7013(17) 0.122(7) Uani 0.615(10) 1 d PDU A 1
H20A H 0.0109 0.9723 0.6446 0.184 Uiso 0.615(10) 1 calc PR A 1
H20B H 0.0911 1.1087 0.7063 0.184 Uiso 0.615(10) 1 calc PR A 1
H20C H 0.0913 1.0116 0.7710 0.184 Uiso 0.615(10) 1 calc PR A 1
C21 C 0.426(2) 1.1133(18) 0.7535(14) 0.110(6) Uani 0.615(10) 1 d PDU A 1
H21A H 0.5339 1.1062 0.7319 0.165 Uiso 0.615(10) 1 calc PR A 1
H21B H 0.4218 1.0998 0.8253 0.165 Uiso 0.615(10) 1 calc PR A 1
H21C H 0.4167 1.1923 0.7559 0.165 Uiso 0.615(10) 1 calc PR A 1
C17 C 0.371(3) 0.936(2) 0.704(2) 0.060(4) Uani 0.385(10) 1 d PD A 2
H17C H 0.4738 0.9973 0.7487 0.072 Uiso 0.385(10) 1 calc PR A 2
H17D H 0.4068 0.8892 0.6418 0.072 Uiso 0.385(10) 1 calc PR A 2
C18 C 0.240(3) 0.996(2) 0.661(2) 0.053(3) Uani 0.385(10) 1 d PD A 2
C19 C 0.335(3) 1.076(2) 0.594(2) 0.066(4) Uani 0.385(10) 1 d PDU A 2
H19D H 0.2576 1.1152 0.5651 0.098 Uiso 0.385(10) 1 calc PR A 2
H19E H 0.3709 1.0276 0.5344 0.098 Uiso 0.385(10) 1 calc PR A 2
H19F H 0.4350 1.1353 0.6415 0.098 Uiso 0.385(10) 1 calc PR A 2
C20 C 0.104(4) 0.888(2) 0.576(3) 0.122(7) Uani 0.385(10) 1 d PDU A 2
H20D H 0.0151 0.9160 0.5423 0.184 Uiso 0.385(10) 1 calc PR A 2
H20E H 0.0522 0.8298 0.6124 0.184 Uiso 0.385(10) 1 calc PR A 2
H20F H 0.1600 0.8522 0.5194 0.184 Uiso 0.385(10) 1 calc PR A 2
C21 C 0.137(4) 1.067(3) 0.731(3) 0.110(6) Uani 0.385(10) 1 d PDU A 2
H21D H 0.0667 1.0962 0.6838 0.165 Uiso 0.385(10) 1 calc PR A 2
H21E H 0.2161 1.1333 0.7866 0.165 Uiso 0.385(10) 1 calc PR A 2
H21F H 0.0635 1.0153 0.7655 0.165 Uiso 0.385(10) 1 calc PR A 2

loop_
_atom_site_aniso_label
_atom_site_aniso_U_11
_atom_site_aniso_U_22
_atom_site_aniso_U_33
_atom_site_aniso_U_23
_atom_site_aniso_U_13
_atom_site_aniso_U_12
Ir1 0.05114(19) 0.04343(19) 0.03062(17) 0.01316(12) 0.01394(12) 0.02869(14)
Cl1 0.0539(11) 0.0915(17) 0.0482(11) 0.0210(11) 0.0112(9) 0.0416(12)
N1 0.058(4) 0.045(4) 0.033(3) 0.008(3) 0.011(3) 0.030(3)
N2 0.144(8) 0.055(5) 0.066(5) 0.026(4) 0.047(5) 0.063(5)
C1 0.046(4) 0.047(4) 0.037(4) 0.011(3) 0.008(3) 0.024(4)
C2 0.048(4) 0.039(4) 0.046(4) 0.012(3) 0.015(3) 0.021(4)
C3 0.051(4) 0.046(4) 0.039(4) 0.011(3) 0.016(3) 0.031(4)
C4 0.053(4) 0.039(4) 0.042(4) 0.007(3) 0.012(3) 0.023(4)
C5 0.051(4) 0.037(4) 0.043(4) 0.015(3) 0.016(3) 0.027(3)
C6 0.065(5) 0.091(7) 0.046(5) 0.016(5) -0.001(4) 0.033(5)
C7 0.073(6) 0.048(5) 0.066(6) 0.016(4) 0.017(4) 0.010(5)
C8 0.073(5) 0.073(6) 0.035(4) 0.019(4) 0.019(4) 0.035(5)
C9 0.055(5) 0.053(5) 0.051(5) 0.003(4) 0.008(4) 0.014(4)
C10 0.069(5) 0.056(5) 0.065(5) 0.027(4) 0.017(4) 0.033(5)
Br1 0.0703(6) 0.1044(8) 0.0505(5) 0.0358(5) 0.0268(4) 0.0274(6)
C11 0.047(4) 0.045(4) 0.032(4) 0.008(3) 0.007(3) 0.015(4)
C12 0.050(4) 0.069(6) 0.039(4) 0.013(4) 0.011(3) 0.020(4)
C13 0.105(8) 0.091(8) 0.042(5) 0.012(5) 0.026(5) 0.056(6)
C14 0.140(10) 0.078(7) 0.053(6) 0.008(5) 0.029(6) 0.075(7)
C15 0.092(6) 0.056(5) 0.046(5) 0.007(4) 0.024(4) 0.040(5)
C16 0.111(8) 0.064(6) 0.066(6) 0.033(5) 0.052(6) 0.057(6)
C17 0.073(10) 0.073(11) 0.061(9) 0.035(8) 0.024(8) 0.049(9)
C18 0.022(7) 0.046(8) 0.106(8) 0.049(7) 0.022(6) 0.003(6)
C19 0.069(5) 0.064(5) 0.068(5) 0.026(3) 0.011(3) 0.022(3)
C20 0.123(8) 0.124(8) 0.124(8) 0.038(4) 0.022(4) 0.038(4)
C21 0.112(7) 0.107(7) 0.111(7) 0.032(4) 0.019(4) 0.029(4)
C17 0.073(10) 0.073(11) 0.061(9) 0.035(8) 0.024(8) 0.049(9)
C18 0.022(7) 0.046(8) 0.106(8) 0.049(7) 0.022(6) 0.003(6)
C19 0.069(5) 0.064(5) 0.068(5) 0.026(3) 0.011(3) 0.022(3)
C20 0.123(8) 0.124(8) 0.124(8) 0.038(4) 0.022(4) 0.038(4)
C21 0.112(7) 0.107(7) 0.111(7) 0.032(4) 0.019(4) 0.029(4)

loop_
_atom_type_symbol
_atom_type_description
_atom_type_scat_dispersion_real
_atom_type_scat_dispersion_imag
_atom_type_scat_source
C C 0.0033 0.0016 'International Tables Vol C Tables 4.2.6.8 and 6.1.1.4'
H H 0.0000 0.0000 'International Tables Vol C Tables 4.2.6.8 and 6.1.1.4'
N N 0.0061 0.0033 'International Tables Vol C Tables 4.2.6.8 and 6.1.1.4'
Cl Cl 0.1484 0.1585 'International Tables Vol C Tables 4.2.6.8 and 6.1.1.4'
Br Br -0.2901 2.4595 'International Tables Vol C Tables 4.2.6.8 and 6.1.1.4'
Ir Ir -1.4442 7.9887 'International Tables Vol C Tables 4.2.6.8 and 6.1.1.4'

loop_
_geom_angle_atom_site_label_1
_geom_angle_atom_site_label_2
_geom_angle_atom_site_label_3
_geom_angle
C16 Ir1 N1 76.2(3)
C16 Ir1 C3 112.3(3)
N1 Ir1 C3 168.0(2)
C16 Ir1 C2 100.7(3)
N1 Ir1 C2 133.4(3)
C3 Ir1 C2 38.8(3)
C16 Ir1 C1 122.5(4)
N1 Ir1 C1 103.6(2)
C3 Ir1 C1 64.8(3)
C2 Ir1 C1 38.7(3)
C16 Ir1 C4 148.7(3)
N1 Ir1 C4 134.7(3)
C3 Ir1 C4 38.3(3)
C2 Ir1 C4 63.3(3)
C1 Ir1 C4 62.6(3)
C16 Ir1 C5 160.2(4)
N1 Ir1 C5 105.9(2)
C3 Ir1 C5 63.1(3)
C2 Ir1 C5 63.2(3)
C1 Ir1 C5 37.7(3)
C4 Ir1 C5 36.1(3)
C16 Ir1 Cl1 85.3(3)
N1 Ir1 Cl1 84.69(18)
C3 Ir1 Cl1 104.1(2)
C2 Ir1 Cl1 141.9(2)
C1 Ir1 Cl1 152.0(2)
C4 Ir1 Cl1 92.3(2)
C5 Ir1 Cl1 114.4(2)
C11 N1 C15 119.2(6)
C11 N1 Ir1 126.4(5)
C15 N1 Ir1 114.0(5)
C16 N2 C15 112.7(7)
C2 C1 C5 108.0(6)
C2 C1 C6 125.1(7)
C5 C1 C6 126.4(7)
C2 C1 Ir1 70.5(4)
C5 C1 Ir1 74.9(4)
C6 C1 Ir1 126.7(5)
C1 C2 C3 107.8(6)
C1 C2 C7 124.8(7)
C3 C2 C7 126.8(7)
C1 C2 Ir1 70.8(4)
C3 C2 Ir1 70.5(4)
C7 C2 Ir1 131.2(5)
C2 C3 C4 106.9(6)
C2 C3 C8 127.6(7)
C4 C3 C8 124.7(7)
C2 C3 Ir1 70.7(4)
C4 C3 Ir1 74.3(4)
C8 C3 Ir1 128.1(5)
C5 C4 C3 108.8(7)
C5 C4 C9 126.1(7)
C3 C4 C9 125.1(7)
C5 C4 Ir1 72.5(4)
C3 C4 Ir1 67.4(4)
C9 C4 Ir1 125.8(5)
C4 C5 C1 108.3(6)
C4 C5 C10 125.6(7)
C1 C5 C10 126.0(7)
C4 C5 Ir1 71.4(4)
C1 C5 Ir1 67.4(4)
C10 C5 Ir1 129.0(5)
N1 C11 C12 121.2(7)
C11 C12 C13 120.0(8)
C11 C12 Br1 118.3(6)
C13 C12 Br1 121.7(6)
C14 C13 C12 118.5(8)
C13 C14 C15 120.7(9)
N1 C15 N2 116.9(7)
N1 C15 C14 120.4(8)
N2 C15 C14 122.6(8)
N2 C16 C17 119.7(9)
N2 C16 C17 112.2(12)
C17 C16 C17 35.0(10)
N2 C16 Ir1 120.1(6)
C17 C16 Ir1 117.4(8)
C17 C16 Ir1 124.6(10)
C18 C17 C16 118.7(12)
C21 C18 C19 113.6(11)
C21 C18 C20 112.5(11)
C19 C18 C20 106.4(10)
C21 C18 C17 117.3(15)
C19 C18 C17 106.7(12)
C20 C18 C17 98.8(15)
C18 C17 C16 110.4(17)
C17 C18 C21 127(2)
C17 C18 C19 106.2(19)
C21 C18 C19 107.5(13)
C17 C18 C20 102(2)
C21 C18 C20 106.4(13)
C19 C18 C20 106.2(13)

loop_
_geom_bond_atom_site_label_1
_geom_bond_atom_site_label_2
_geom_bond_distance
Ir1 C16 2.002(8)
Ir1 N1 2.060(6)
Ir1 C3 2.167(7)
Ir1 C2 2.170(7)
Ir1 C1 2.174(7)
Ir1 C4 2.260(7)
Ir1 C5 2.274(6)
Ir1 Cl1 2.388(2)
N1 C11 1.355(9)
N1 C15 1.361(10)
N2 C16 1.320(10)
N2 C15 1.382(11)
C1 C2 1.439(10)
C1 C5 1.440(10)
C1 C6 1.506(10)
C2 C3 1.440(10)
C2 C7 1.517(11)
C3 C4 1.456(11)
C3 C8 1.508(10)
C4 C5 1.405(10)
C4 C9 1.517(11)
C5 C10 1.500(10)
Br1 C12 1.883(8)
C11 C12 1.374(10)
C12 C13 1.386(13)
C13 C14 1.361(14)
C14 C15 1.388(11)
C16 C17 1.554(16)
C16 C17 1.57(2)
C17 C18 1.547(19)
C18 C21 1.478(14)
C18 C19 1.534(13)
C18 C20 1.539(14)
C17 C18 1.53(3)
C18 C21 1.536(16)
C18 C19 1.538(15)
C18 C20 1.557(16)
